data_7216814
loop_
_publ_author_name
'Yang, Yan'
'Yang, Jin'
'Du, Peng'
'Liu, Ying-Ying'
'Ma, Jian-Fang'

_publ_section_title
;
 A series of metal--organic frameworks based on a semi-rigid bifunctional
 ligand 5-[(1H-1,2,4-triazol-1-yl)methoxy] isophthalic acid and flexible
 N-donor bridging ligands
;
_journal_issue 28
_journal_name_full CrystEngComm
_journal_page_first 6380
_journal_paper_doi 10.1039/c3ce42625d
_journal_volume 16
_journal_year 2014
_chemical_formula_moiety 'C32 H28 N10 O10 Zn2, 4H2O'
_chemical_formula_sum 'C32 H36 N10 O14 Zn2'
_chemical_formula_weight 915.45
_chemical_name_systematic
;
 ?
;
_space_group_IT_number 2
_symmetry_cell_setting triclinic
_symmetry_space_group_name_Hall '-P 1'
_symmetry_space_group_name_H-M 'P -1'
_atom_sites_solution_hydrogens geom
_atom_sites_solution_primary direct
_atom_sites_solution_secondary difmap
_audit_creation_method SHELXL-97
_cell_angle_alpha 116.914(16)
_cell_angle_beta 96.328(13)
_cell_angle_gamma 109.365(14)
_cell_formula_units_Z 1
_cell_length_a 9.7409(14)
_cell_length_b 10.3056(16)
_cell_length_c 11.2358(18)
_cell_measurement_reflns_used 1540
_cell_measurement_temperature 293(2)
_cell_measurement_theta_max 29.1139
_cell_measurement_theta_min 3.5150
_cell_volume 902.3(3)
_computing_cell_refinement 'CrysAlisPro(1.171.35.21) (Agilent Tech., 2012)'
_computing_data_collection 'CrysAlisPro(1.171.35.21) (Agilent Tech., 2012)'
_computing_data_reduction 'CrysAlisPro(1.171.35.21) (Agilent Tech., 2012)'
_computing_structure_refinement 'SHELXL-97 (Sheldrick, 2008)'
_computing_structure_solution 'SHELXS-97 (Sheldrick, 2008)'
_diffrn_ambient_temperature 293(2)
_diffrn_measured_fraction_theta_full 0.994
_diffrn_measured_fraction_theta_max 0.991
_diffrn_measurement_device_type 'Oxford Diffraction Gemini R Ultra'
_diffrn_measurement_method '\w scan'
_diffrn_radiation_monochromator graphite
_diffrn_radiation_source 'fine-focus sealed tube'
_diffrn_radiation_type MoK\a
_diffrn_radiation_wavelength 0.71073
_diffrn_reflns_av_R_equivalents 0.0439
_diffrn_reflns_av_sigmaI/netI 0.0897
_diffrn_reflns_limit_h_max 11
_diffrn_reflns_limit_h_min -12
_diffrn_reflns_limit_k_max 12
_diffrn_reflns_limit_k_min -12
_diffrn_reflns_limit_l_max 14
_diffrn_reflns_limit_l_min -14
_diffrn_reflns_number 6394
_diffrn_reflns_theta_full 25.00
_diffrn_reflns_theta_max 26.37
_diffrn_reflns_theta_min 3.52
_exptl_absorpt_coefficient_mu 1.414
_exptl_absorpt_correction_T_max 0.7651
_exptl_absorpt_correction_T_min 0.6928
_exptl_absorpt_correction_type multi-scan
_exptl_absorpt_process_details
;
CrysAlis (Oxford Diffraction, 2006)
;
_exptl_crystal_colour colorless
_exptl_crystal_density_diffrn 1.685
_exptl_crystal_density_method 'not measured'
_exptl_crystal_description prism
_exptl_crystal_F_000 470
_exptl_crystal_size_max 0.28
_exptl_crystal_size_mid 0.21
_exptl_crystal_size_min 0.20
_refine_diff_density_max 0.411
_refine_diff_density_min -0.455
_refine_diff_density_rms 0.088
_refine_ls_extinction_method none
_refine_ls_goodness_of_fit_ref 1.048
_refine_ls_hydrogen_treatment mixed
_refine_ls_matrix_type full
_refine_ls_number_parameters 274
_refine_ls_number_reflns 3658
_refine_ls_number_restraints 6
_refine_ls_restrained_S_all 1.047
_refine_ls_R_factor_all 0.0875
_refine_ls_R_factor_gt 0.0526
_refine_ls_shift/su_max 0.007
_refine_ls_shift/su_mean 0.001
_refine_ls_structure_factor_coef Fsqd
_refine_ls_weighting_details 'calc w=1/[\s^2^(Fo^2^)+(0.0204P)^2^+0.0000P] where P=(Fo^2^+2Fc^2^)/3'
_refine_ls_weighting_scheme calc
_refine_ls_wR_factor_gt 0.0769
_refine_ls_wR_factor_ref 0.0917
_reflns_number_gt 2633
_reflns_number_total 3658
_reflns_threshold_expression >2\s(I)
_cod_data_source_file c3ce42625d3.cif
_cod_data_source_block Compound-7
_cod_original_cell_volume 902.3(2)
_cod_database_code 7216814

loop_
_symmetry_equiv_pos_as_xyz
'x, y, z'
'-x, -y, -z'

loop_
_atom_site_label
_atom_site_type_symbol
_atom_site_fract_x
_atom_site_fract_y
_atom_site_fract_z
_atom_site_U_iso_or_equiv
_atom_site_adp_type
_atom_site_occupancy
_atom_site_symmetry_multiplicity
_atom_site_calc_flag
_atom_site_refinement_flags
Zn1 Zn 0.39928(5) 0.39226(5) 0.24603(5) 0.02952(15) Uani 1 1 d .
C1 C 0.3416(4) 0.8041(4) 0.3437(4) 0.0248(9) Uani 1 1 d .
C2 C 0.3653(4) 0.8997(4) 0.2845(4) 0.0262(9) Uani 1 1 d .
H2 H 0.4086 0.8773 0.2121 0.031 Uiso 1 1 calc R
C3 C 0.3256(4) 1.0267(4) 0.3315(4) 0.0267(9) Uani 1 1 d .
C4 C 0.2602(4) 1.0603(4) 0.4389(4) 0.0287(9) Uani 1 1 d .
H4 H 0.2320 1.1450 0.4703 0.034 Uiso 1 1 calc R
C5 C 0.2371(4) 0.9669(4) 0.4993(4) 0.0270(9) Uani 1 1 d .
C6 C 0.2763(4) 0.8388(4) 0.4519(4) 0.0277(9) Uani 1 1 d .
H6 H 0.2591 0.7760 0.4923 0.033 Uiso 1 1 calc R
C7 C 0.3850(4) 0.6657(4) 0.2894(4) 0.0288(9) Uani 1 1 d .
C8 C 0.3525(4) 1.1276(5) 0.2664(4) 0.0303(9) Uani 1 1 d .
C9 C 0.1707(5) 1.1441(5) 0.6836(4) 0.0360(10) Uani 1 1 d .
H9A H 0.0779 1.1432 0.6411 0.043 Uiso 1 1 calc R
H9B H 0.2578 1.2263 0.6855 0.043 Uiso 1 1 calc R
C10 C 0.1156(5) 1.1691(5) 0.9907(5) 0.0399(11) Uani 1 1 d .
H10 H 0.0586 1.1449 1.0451 0.048 Uiso 1 1 calc R
C11 C 0.3000(5) 1.2720(5) 0.9342(5) 0.0342(10) Uani 1 1 d .
H11 H 0.3963 1.3318 0.9357 0.041 Uiso 1 1 calc R
C12 C 0.6787(5) 0.4055(5) 0.1585(5) 0.0416(11) Uani 1 1 d .
H12 H 0.6234 0.3556 0.0648 0.050 Uiso 1 1 calc R
C13 C 0.8656(5) 0.5145(5) 0.3448(5) 0.0436(11) Uani 1 1 d .
H13 H 0.9620 0.5551 0.4059 0.052 Uiso 1 1 calc R
C14 C 0.7372(5) 0.5118(5) 0.3794(5) 0.0426(11) Uani 1 1 d .
H14 H 0.7304 0.5508 0.4700 0.051 Uiso 1 1 calc R
C15 C 0.9253(5) 0.4162(5) 0.1136(5) 0.0441(12) Uani 1 1 d .
H15A H 0.8775 0.3036 0.0392 0.053 Uiso 1 1 calc R
H15B H 1.0227 0.4379 0.1689 0.053 Uiso 1 1 calc R
C16 C 0.9526(5) 0.5199(5) 0.0496(4) 0.0408(11) Uani 1 1 d .
H16A H 1.0058 0.6326 0.1237 0.049 Uiso 1 1 calc R
H16B H 0.8551 0.5027 -0.0016 0.049 Uiso 1 1 calc R
N1 N 0.1786(4) 1.1778(4) 0.8228(4) 0.0310(8) Uani 1 1 d .
N2 N 0.0549(4) 1.1072(4) 0.8561(4) 0.0412(9) Uani 1 1 d .
N3 N 0.2655(4) 1.2699(4) 1.0449(3) 0.0296(8) Uani 1 1 d .
N4 N 0.6187(4) 0.4437(4) 0.2623(4) 0.0332(8) Uani 1 1 d .
N5 N 0.8270(4) 0.4465(4) 0.2036(4) 0.0362(9) Uani 1 1 d .
O1 O 0.3548(3) 0.5788(3) 0.3444(3) 0.0346(7) Uani 1 1 d .
O2 O 0.4448(3) 0.6402(3) 0.1946(3) 0.0386(7) Uani 1 1 d .
O3 O 0.4005(4) 1.0884(3) 0.1639(3) 0.0495(9) Uani 1 1 d .
O4 O 0.3272(3) 1.2528(3) 0.3225(3) 0.0328(7) Uani 1 1 d .
O5 O 0.1711(3) 0.9915(3) 0.6053(3) 0.0411(8) Uani 1 1 d .
O1W O 0.3219(5) 0.9480(5) -0.1310(4) 0.0815(12) Uani 1 1 d D
H2A H 0.9032(15) 0.213(6) 0.268(7) 0.122 Uiso 1 1 d D
H1A H 0.398(4) 0.930(7) -0.150(5) 0.122 Uiso 1 1 d D
O2W O 1.0006(5) 0.2567(5) 0.2846(5) 0.0836(12) Uani 1 1 d D
H2B H 1.044(5) 0.201(6) 0.295(7) 0.125 Uiso 1 1 d D
H1B H 0.317(6) 0.968(8) -0.050(3) 0.125 Uiso 1 1 d D

loop_
_atom_site_aniso_label
_atom_site_aniso_U_11
_atom_site_aniso_U_22
_atom_site_aniso_U_33
_atom_site_aniso_U_23
_atom_site_aniso_U_13
_atom_site_aniso_U_12
Zn1 0.0429(3) 0.0317(3) 0.0331(3) 0.0229(2) 0.0228(2) 0.0246(2)
C1 0.028(2) 0.025(2) 0.027(2) 0.016(2) 0.0116(19) 0.0139(17)
C2 0.034(2) 0.027(2) 0.023(2) 0.0134(19) 0.0141(19) 0.0157(18)
C3 0.034(2) 0.029(2) 0.025(2) 0.016(2) 0.013(2) 0.0185(18)
C4 0.038(2) 0.026(2) 0.030(2) 0.017(2) 0.013(2) 0.0198(19)
C5 0.036(2) 0.025(2) 0.021(2) 0.0112(19) 0.014(2) 0.0140(18)
C6 0.035(2) 0.025(2) 0.030(2) 0.019(2) 0.011(2) 0.0138(18)
C7 0.028(2) 0.024(2) 0.034(3) 0.015(2) 0.009(2) 0.0117(18)
C8 0.040(2) 0.033(2) 0.032(3) 0.021(2) 0.018(2) 0.023(2)
C9 0.048(3) 0.040(3) 0.036(3) 0.024(2) 0.023(2) 0.028(2)
C10 0.051(3) 0.044(3) 0.040(3) 0.029(3) 0.028(3) 0.022(2)
C11 0.034(2) 0.032(2) 0.040(3) 0.020(2) 0.012(2) 0.015(2)
C12 0.047(3) 0.062(3) 0.039(3) 0.033(3) 0.024(2) 0.036(2)
C13 0.043(3) 0.053(3) 0.035(3) 0.023(3) 0.014(2) 0.021(2)
C14 0.056(3) 0.047(3) 0.032(3) 0.019(3) 0.025(3) 0.029(2)
C15 0.048(3) 0.063(3) 0.056(3) 0.042(3) 0.036(3) 0.039(2)
C16 0.046(3) 0.056(3) 0.044(3) 0.032(3) 0.027(2) 0.035(2)
N1 0.039(2) 0.032(2) 0.029(2) 0.0166(18) 0.0170(19) 0.0189(17)
N2 0.041(2) 0.042(2) 0.042(3) 0.023(2) 0.020(2) 0.0155(18)
N3 0.040(2) 0.0308(19) 0.028(2) 0.0189(17) 0.0188(18) 0.0177(16)
N4 0.041(2) 0.039(2) 0.034(2) 0.0225(19) 0.021(2) 0.0242(18)
N5 0.043(2) 0.049(2) 0.042(2) 0.031(2) 0.028(2) 0.0326(19)
O1 0.0551(18) 0.0290(16) 0.0410(19) 0.0255(15) 0.0271(16) 0.0269(14)
O2 0.0540(18) 0.0340(17) 0.051(2) 0.0277(16) 0.0348(17) 0.0300(15)
O3 0.093(2) 0.058(2) 0.047(2) 0.0428(19) 0.051(2) 0.0566(19)
O4 0.0540(17) 0.0328(16) 0.0377(18) 0.0271(15) 0.0281(16) 0.0300(14)
O5 0.074(2) 0.0301(16) 0.0392(19) 0.0226(16) 0.0386(18) 0.0306(16)
O1W 0.086(3) 0.109(3) 0.060(3) 0.033(3) 0.027(2) 0.067(3)
O2W 0.090(3) 0.077(3) 0.108(4) 0.056(3) 0.035(3) 0.049(3)

loop_
_atom_type_symbol
_atom_type_description
_atom_type_scat_dispersion_real
_atom_type_scat_dispersion_imag
_atom_type_scat_source
C C 0.0033 0.0016 'International Tables Vol C Tables 4.2.6.8 and 6.1.1.4'
H H 0.0000 0.0000 'International Tables Vol C Tables 4.2.6.8 and 6.1.1.4'
N N 0.0061 0.0033 'International Tables Vol C Tables 4.2.6.8 and 6.1.1.4'
O O 0.0106 0.0060 'International Tables Vol C Tables 4.2.6.8 and 6.1.1.4'
Zn Zn 0.2839 1.4301 'International Tables Vol C Tables 4.2.6.8 and 6.1.1.4'

loop_
_geom_angle_atom_site_label_1
_geom_angle_atom_site_label_2
_geom_angle_atom_site_label_3
_geom_angle
_geom_angle_site_symmetry_1
_geom_angle_site_symmetry_3
O1 Zn1 O4 107.63(9) . 1_545
O1 Zn1 N4 115.33(12) . .
O4 Zn1 N4 108.47(11) 1_545 .
O1 Zn1 N3 105.52(12) . 1_544
O4 Zn1 N3 106.98(12) 1_545 1_544
N4 Zn1 N3 112.52(13) . 1_544
C6 C1 C2 118.8(3) . .
C6 C1 C7 121.4(3) . .
C2 C1 C7 119.8(3) . .
C3 C2 C1 121.1(3) . .
C3 C2 H2 119.4 . .
C1 C2 H2 119.4 . .
C2 C3 C4 119.8(3) . .
C2 C3 C8 120.1(3) . .
C4 C3 C8 120.1(3) . .
C5 C4 C3 119.7(3) . .
C5 C4 H4 120.2 . .
C3 C4 H4 120.2 . .
O5 C5 C4 123.1(3) . .
O5 C5 C6 116.3(3) . .
C4 C5 C6 120.6(3) . .
C5 C6 C1 120.0(3) . .
C5 C6 H6 120.0 . .
C1 C6 H6 120.0 . .
O2 C7 O1 123.8(3) . .
O2 C7 C1 119.5(3) . .
O1 C7 C1 116.7(3) . .
O3 C8 O4 123.5(3) . .
O3 C8 C3 119.0(3) . .
O4 C8 C3 117.5(3) . .
O5 C9 N1 108.0(3) . .
O5 C9 H9A 110.1 . .
N1 C9 H9A 110.1 . .
O5 C9 H9B 110.1 . .
N1 C9 H9B 110.1 . .
H9A C9 H9B 108.4 . .
N2 C10 N3 115.6(3) . .
N2 C10 H10 122.2 . .
N3 C10 H10 122.2 . .
N1 C11 N3 110.3(3) . .
N1 C11 H11 124.9 . .
N3 C11 H11 124.9 . .
N4 C12 N5 112.1(4) . .
N4 C12 H12 123.9 . .
N5 C12 H12 123.9 . .
C14 C13 N5 106.6(4) . .
C14 C13 H13 126.7 . .
N5 C13 H13 126.7 . .
C13 C14 N4 110.0(4) . .
C13 C14 H14 125.0 . .
N4 C14 H14 125.0 . .
N5 C15 C16 112.0(3) . .
N5 C15 H15A 109.2 . .
C16 C15 H15A 109.2 . .
N5 C15 H15B 109.2 . .
C16 C15 H15B 109.2 . .
H15A C15 H15B 107.9 . .
C15 C16 C16 111.2(4) . 2_765
C15 C16 H16A 109.4 . .
C16 C16 H16A 109.4 2_765 .
C15 C16 H16B 109.4 . .
C16 C16 H16B 109.4 2_765 .
H16A C16 H16B 108.0 . .
C11 N1 N2 110.3(3) . .
C11 N1 C9 127.0(3) . .
N2 N1 C9 122.6(4) . .
C10 N2 N1 101.3(3) . .
C11 N3 C10 102.5(4) . .
C11 N3 Zn1 129.6(3) . 1_566
C10 N3 Zn1 127.9(3) . 1_566
C12 N4 C14 104.7(3) . .
C12 N4 Zn1 126.9(3) . .
C14 N4 Zn1 128.2(3) . .
C12 N5 C13 106.7(3) . .
C12 N5 C15 125.3(4) . .
C13 N5 C15 128.0(4) . .
C7 O1 Zn1 110.4(2) . .
C8 O4 Zn1 112.8(2) . 1_565
C5 O5 C9 117.5(2) . .
H1A O1W H1B 115.3(19) . .
H2A O2W H2B 113.5(18) . .

loop_
_geom_bond_atom_site_label_1
_geom_bond_atom_site_label_2
_geom_bond_distance
_geom_bond_site_symmetry_2
Zn1 O1 1.960(2) .
Zn1 O4 1.969(2) 1_545
Zn1 N4 1.990(3) .
Zn1 N3 2.019(3) 1_544
C1 C6 1.392(4) .
C1 C2 1.394(4) .
C1 C7 1.501(5) .
C2 C3 1.377(5) .
C2 H2 0.9300 .
C3 C4 1.385(4) .
C3 C8 1.496(5) .
C4 C5 1.385(4) .
C4 H4 0.9300 .
C5 O5 1.378(4) .
C5 C6 1.383(5) .
C6 H6 0.9300 .
C7 O2 1.236(4) .
C7 O1 1.279(4) .
C8 O3 1.237(4) .
C8 O4 1.278(4) .
C9 O5 1.414(4) .
C9 N1 1.427(4) .
C9 H9A 0.9700 .
C9 H9B 0.9700 .
C10 N2 1.313(5) .
C10 N3 1.344(5) .
C10 H10 0.9300 .
C11 N1 1.311(5) .
C11 N3 1.331(4) .
C11 H11 0.9300 .
C12 N4 1.320(4) .
C12 N5 1.328(5) .
C12 H12 0.9300 .
C13 C14 1.345(5) .
C13 N5 1.356(5) .
C13 H13 0.9300 .
C14 N4 1.359(5) .
C14 H14 0.9300 .
C15 N5 1.470(4) .
C15 C16 1.510(5) .
C15 H15A 0.9700 .
C15 H15B 0.9700 .
C16 C16 1.525(7) 2_765
C16 H16A 0.9700 .
C16 H16B 0.9700 .
N1 N2 1.373(4) .
N3 Zn1 2.019(3) 1_566
O4 Zn1 1.969(2) 1_565
O1W H1A 0.850(10) .
O1W H1B 0.851(10) .
O2W H2A 0.859(10) .
O2W H2B 0.857(10) .

loop_
_geom_hbond_atom_site_label_D
_geom_hbond_atom_site_label_H
_geom_hbond_atom_site_label_A
_geom_hbond_distance_DH
_geom_hbond_distance_HA
_geom_hbond_distance_DA
_geom_hbond_angle_DHA
_geom_hbond_site_symmetry_A
O1W H1B O3 0.851(10) 2.04(3) 2.832(5) 154(6) .
O2W H2A O1W 0.859(10) 2.11(3) 2.901(6) 152(6) 2_665
O1W H1A O3 0.850(10) 2.048(15) 2.890(4) 171(5) 2_675

loop_
_geom_torsion_atom_site_label_1
_geom_torsion_atom_site_label_2
_geom_torsion_atom_site_label_3
_geom_torsion_atom_site_label_4
_geom_torsion
_geom_torsion_site_symmetry_1
_geom_torsion_site_symmetry_4
C6 C1 C2 C3 0.1(6) . .
C7 C1 C2 C3 179.5(4) . .
C1 C2 C3 C4 -0.3(6) . .
C1 C2 C3 C8 179.9(4) . .
C2 C3 C4 C5 0.8(6) . .
C8 C3 C4 C5 -179.4(4) . .
C3 C4 C5 O5 -179.2(3) . .
C3 C4 C5 C6 -1.1(6) . .
O5 C5 C6 C1 179.1(3) . .
C4 C5 C6 C1 0.9(6) . .
C2 C1 C6 C5 -0.4(6) . .
C7 C1 C6 C5 -179.8(4) . .
C6 C1 C7 O2 -178.9(4) . .
C2 C1 C7 O2 1.7(6) . .
C6 C1 C7 O1 2.1(6) . .
C2 C1 C7 O1 -177.3(3) . .
C2 C3 C8 O3 5.0(6) . .
C4 C3 C8 O3 -174.7(4) . .
C2 C3 C8 O4 -173.5(4) . .
C4 C3 C8 O4 6.7(6) . .
N5 C13 C14 N4 -0.2(5) . .
N5 C15 C16 C16 -176.8(4) . 2_765
N3 C11 N1 N2 0.0(4) . .
N3 C11 N1 C9 -177.8(3) . .
O5 C9 N1 C11 101.1(4) . .
O5 C9 N1 N2 -76.4(4) . .
N3 C10 N2 N1 -0.8(4) . .
C11 N1 N2 C10 0.4(4) . .
C9 N1 N2 C10 178.4(3) . .
N1 C11 N3 C10 -0.5(4) . .
N1 C11 N3 Zn1 -178.3(2) . 1_566
N2 C10 N3 C11 0.8(4) . .
N2 C10 N3 Zn1 178.7(2) . 1_566
N5 C12 N4 C14 -0.5(4) . .
N5 C12 N4 Zn1 -175.1(2) . .
C13 C14 N4 C12 0.4(4) . .
C13 C14 N4 Zn1 175.0(3) . .
O1 Zn1 N4 C12 -121.6(3) . .
O4 Zn1 N4 C12 117.7(3) 1_545 .
N3 Zn1 N4 C12 -0.5(3) 1_544 .
O1 Zn1 N4 C14 65.0(3) . .
O4 Zn1 N4 C14 -55.7(3) 1_545 .
N3 Zn1 N4 C14 -173.9(3) 1_544 .
N4 C12 N5 C13 0.4(5) . .
N4 C12 N5 C15 178.3(3) . .
C14 C13 N5 C12 -0.1(4) . .
C14 C13 N5 C15 -177.9(3) . .
C16 C15 N5 C12 70.1(5) . .
C16 C15 N5 C13 -112.5(5) . .
O2 C7 O1 Zn1 -5.1(5) . .
C1 C7 O1 Zn1 173.9(3) . .
O4 Zn1 O1 C7 -173.4(2) 1_545 .
N4 Zn1 O1 C7 65.3(3) . .
N3 Zn1 O1 C7 -59.5(3) 1_544 .
O3 C8 O4 Zn1 -8.0(5) . 1_565
C3 C8 O4 Zn1 170.5(3) . 1_565
C4 C5 O5 C9 -19.9(5) . .
C6 C5 O5 C9 161.9(4) . .
N1 C9 O5 C5 -149.0(3) . .
